data_7210020
loop_
_publ_author_name
'Aitipamula, Srinivasulu'
'Wong, Annie B. H.'
'Chow, Pui Shan'
'Tan, Reginald B. H.'

_publ_section_title
;
 Novel solid forms of the anti-tuberculosis drug, Isoniazid: ternary and
 polymorphic cocrystals
;
_journal_issue 29
_journal_name_full CrystEngComm
_journal_page_first 5877
_journal_paper_doi 10.1039/c3ce40729b
_journal_volume 15
_journal_year 2013
_chemical_formula_sum 'C16 H19 N5 O6'
_chemical_formula_weight 377.36
_chemical_name_systematic
;
?
;
_space_group_IT_number 14
_symmetry_cell_setting monoclinic
_symmetry_space_group_name_Hall '-P 2yn'
_symmetry_space_group_name_H-M 'P 1 21/n 1'
_atom_sites_solution_hydrogens geom
_atom_sites_solution_primary direct
_atom_sites_solution_secondary difmap
_audit_creation_method SHELXL-97
_cell_angle_alpha 90.00
_cell_angle_beta 96.71(3)
_cell_angle_gamma 90.00
_cell_formula_units_Z 4
_cell_length_a 5.1175(10)
_cell_length_b 17.467(4)
_cell_length_c 18.763(4)
_cell_measurement_reflns_used 5612
_cell_measurement_temperature 110(2)
_cell_measurement_theta_max 31.0512
_cell_measurement_theta_min 2.1858
_cell_volume 1665.7(6)
_computing_cell_refinement 'CrystalClear (Rigaku Inc., 2007)'
_computing_data_collection 'CrystalClear (Rigaku Inc., 2007)'
_computing_data_reduction 'CrystalClear (Rigaku Inc., 2007)'
_computing_structure_refinement 'SHELXL-97 (Sheldrick, 1997)'
_computing_structure_solution 'SHELXS-97 (Sheldrick, 1990)'
_diffrn_ambient_temperature 110(2)
_diffrn_measured_fraction_theta_full 0.986
_diffrn_measured_fraction_theta_max 0.976
_diffrn_measurement_device_type 'Rigaku Saturn 70 CCD area detector'
_diffrn_measurement_method '\w scans'
_diffrn_radiation_monochromator graphite
_diffrn_radiation_source 'fine-focus sealed tube'
_diffrn_radiation_type MoK\a
_diffrn_radiation_wavelength 0.71073
_diffrn_reflns_av_R_equivalents 0.0190
_diffrn_reflns_av_sigmaI/netI 0.0203
_diffrn_reflns_limit_h_max 6
_diffrn_reflns_limit_h_min -5
_diffrn_reflns_limit_k_max 17
_diffrn_reflns_limit_k_min -23
_diffrn_reflns_limit_l_max 25
_diffrn_reflns_limit_l_min -24
_diffrn_reflns_number 11614
_diffrn_reflns_theta_full 25.00
_diffrn_reflns_theta_max 28.28
_diffrn_reflns_theta_min 2.19
_exptl_absorpt_coefficient_mu 0.117
_exptl_absorpt_correction_T_max 0.9656
_exptl_absorpt_correction_T_min 0.9502
_exptl_absorpt_correction_type multi-scan
_exptl_absorpt_process_details 'R. H. Blessing, Acta Cryst. 1995 A51, 33-38'
_exptl_crystal_colour colorless
_exptl_crystal_density_diffrn 1.505
_exptl_crystal_density_method 'not measured'
_exptl_crystal_description block
_exptl_crystal_F_000 792
_exptl_crystal_size_max 0.44
_exptl_crystal_size_mid 0.44
_exptl_crystal_size_min 0.30
_refine_diff_density_max 0.352
_refine_diff_density_min -0.268
_refine_diff_density_rms 0.054
_refine_ls_extinction_method none
_refine_ls_goodness_of_fit_ref 1.082
_refine_ls_hydrogen_treatment mixed
_refine_ls_matrix_type full
_refine_ls_number_parameters 272
_refine_ls_number_reflns 4027
_refine_ls_number_restraints 0
_refine_ls_restrained_S_all 1.082
_refine_ls_R_factor_all 0.0474
_refine_ls_R_factor_gt 0.0461
_refine_ls_shift/su_max 0.001
_refine_ls_shift/su_mean 0.000
_refine_ls_structure_factor_coef Fsqd
_refine_ls_weighting_details 'calc w=1/[\s^2^(Fo^2^)+(0.0683P)^2^+0.6278P] where P=(Fo^2^+2Fc^2^)/3'
_refine_ls_weighting_scheme calc
_refine_ls_wR_factor_gt 0.1217
_refine_ls_wR_factor_ref 0.1231
_reflns_number_gt 3888
_reflns_number_total 4027
_reflns_threshold_expression >2sigma(I)
_cod_data_source_file c3ce40729b.txt
_cod_data_source_block INHNASA
_cod_depositor_comments
;
The following automatic conversions were performed:

'_symmetry_cell_setting' value 'Monoclinic' changed to 'monoclinic'
according to /home/saulius/struct/CIF-dictionaries/cif_core.dic
dictionary named 'cif_core.dic' version 2.4.2 from
2011-04-26.

'_exptl_absorpt_correction_type' value 'Multi-scan'
changed to 'multi-scan' according to
/home/saulius/struct/CIF-dictionaries/cif_core.dic dictionary named
'cif_core.dic' version 2.4.2 from 2011-04-26.

Automatic conversion script
Id: cif_fix_values 1891 2012-01-12 08:04:46Z andrius 
;
_cod_original_sg_symbol_H-M P21/n
_cod_database_code 7210020

loop_
_symmetry_equiv_pos_as_xyz
'x, y, z'
'-x+1/2, y+1/2, -z+1/2'
'-x, -y, -z'
'x-1/2, -y-1/2, z-1/2'

loop_
_atom_site_label
_atom_site_type_symbol
_atom_site_fract_x
_atom_site_fract_y
_atom_site_fract_z
_atom_site_U_iso_or_equiv
_atom_site_adp_type
_atom_site_occupancy
_atom_site_symmetry_multiplicity
_atom_site_calc_flag
_atom_site_refinement_flags
O3 O -0.09357(18) 0.16542(5) 0.12350(5) 0.0233(2) Uani 1 1 d .
O6 O 0.71228(17) 0.03906(5) 0.25967(5) 0.0226(2) Uani 1 1 d .
O4 O -0.25597(18) 0.07177(5) 0.04979(5) 0.0237(2) Uani 1 1 d .
O5 O 0.50978(18) -0.05562(5) 0.19414(5) 0.0228(2) Uani 1 1 d .
C13 C -0.0839(2) 0.10029(7) 0.10105(7) 0.0177(2) Uani 1 1 d .
C16 C 0.5242(2) 0.01141(7) 0.21254(7) 0.0178(2) Uani 1 1 d .
C15 C 0.3288(2) 0.07241(7) 0.18492(7) 0.0189(2) Uani 1 1 d .
H15A H 0.2432 0.0931 0.2255 0.023 Uiso 1 1 calc R
H15B H 0.4235 0.1149 0.1643 0.023 Uiso 1 1 calc R
C14 C 0.1205(2) 0.04188(7) 0.12850(7) 0.0191(2) Uani 1 1 d .
H4A H 0.2070 0.0225 0.0876 0.023 Uiso 1 1 calc R
H4B H 0.0313 -0.0019 0.1489 0.023 Uiso 1 1 calc R
N4 N 0.4488(2) 0.43830(6) 0.18776(6) 0.0191(2) Uani 1 1 d .
C7 C 0.0418(2) 0.42030(7) 0.11259(6) 0.0170(2) Uani 1 1 d .
O2 O -0.33274(18) 0.40878(5) 0.02597(5) 0.0238(2) Uani 1 1 d .
C12 C -0.1863(2) 0.45231(7) 0.06419(7) 0.0176(2) Uani 1 1 d .
N5 N -0.2215(2) 0.52823(6) 0.06536(6) 0.0210(2) Uani 1 1 d .
C8 C 0.2465(2) 0.46616(7) 0.14354(7) 0.0185(2) Uani 1 1 d .
H8 H 0.2427 0.5194 0.1329 0.022 Uiso 1 1 calc R
C11 C 0.0531(2) 0.34211(7) 0.12696(7) 0.0192(2) Uani 1 1 d .
H11 H -0.0824 0.3090 0.1062 0.023 Uiso 1 1 calc R
C9 C 0.4572(2) 0.36309(7) 0.20180(7) 0.0201(2) Uani 1 1 d .
H9 H 0.6002 0.3434 0.2333 0.024 Uiso 1 1 calc R
C10 C 0.2646(2) 0.31304(7) 0.17198(7) 0.0207(3) Uani 1 1 d .
H10 H 0.2770 0.2598 0.1821 0.025 Uiso 1 1 calc R
N3 N 0.6485(2) 0.72057(6) 0.21739(6) 0.0221(2) Uani 1 1 d .
N1 N -0.3736(2) 0.83817(6) 0.00940(6) 0.0201(2) Uani 1 1 d .
N2 N 0.4414(2) 0.75674(6) 0.17290(6) 0.0202(2) Uani 1 1 d .
O1 O 0.2147(2) 0.64788(5) 0.14502(5) 0.0264(2) Uani 1 1 d .
C1 C 0.0354(2) 0.76305(7) 0.09221(7) 0.0178(2) Uani 1 1 d .
C4 C -0.2100(2) 0.87612(7) 0.05800(7) 0.0215(3) Uani 1 1 d .
H4 H -0.2362 0.9295 0.0636 0.026 Uiso 1 1 calc R
C6 C 0.2386(2) 0.71753(7) 0.13872(7) 0.0184(2) Uani 1 1 d .
C2 C -0.1309(2) 0.72383(7) 0.04057(7) 0.0210(3) Uani 1 1 d .
H2 H -0.1061 0.6707 0.0327 0.025 Uiso 1 1 calc R
C3 C -0.3328(2) 0.76324(7) 0.00078(7) 0.0219(3) Uani 1 1 d .
H3 H -0.4467 0.7360 -0.0340 0.026 Uiso 1 1 calc R
C5 C -0.0040(2) 0.84114(7) 0.10057(7) 0.0208(3) Uani 1 1 d .
H5 H 0.1076 0.8699 0.1347 0.025 Uiso 1 1 calc R
H7 H 0.691(4) 0.6743(12) 0.1952(11) 0.037(5) Uiso 1 1 d .
H12 H -0.121(4) 0.5579(11) 0.0969(11) 0.034(5) Uiso 1 1 d .
H6 H 0.581(3) 0.7048(10) 0.2597(10) 0.025(4) Uiso 1 1 d .
H13 H -0.364(4) 0.5493(12) 0.0363(11) 0.042(5) Uiso 1 1 d .
H1 H 0.461(4) 0.8070(11) 0.1680(11) 0.035(5) Uiso 1 1 d .
H17 H 0.831(4) -0.0030(13) 0.2767(12) 0.053(6) Uiso 1 1 d .
H16 H -0.383(5) 0.1124(15) 0.0307(13) 0.061(7) Uiso 1 1 d .

loop_
_atom_site_aniso_label
_atom_site_aniso_U_11
_atom_site_aniso_U_22
_atom_site_aniso_U_33
_atom_site_aniso_U_23
_atom_site_aniso_U_13
_atom_site_aniso_U_12
O3 0.0240(4) 0.0176(4) 0.0269(5) -0.0007(3) -0.0028(4) 0.0012(3)
O6 0.0185(4) 0.0213(4) 0.0259(5) 0.0002(4) -0.0055(4) 0.0008(3)
O4 0.0230(4) 0.0206(4) 0.0247(5) -0.0025(4) -0.0092(4) 0.0036(3)
O5 0.0227(4) 0.0199(4) 0.0248(5) -0.0017(3) -0.0016(4) 0.0026(3)
C13 0.0170(5) 0.0180(5) 0.0178(6) 0.0009(4) 0.0011(4) -0.0007(4)
C16 0.0156(5) 0.0205(6) 0.0172(6) 0.0018(4) 0.0014(4) 0.0002(4)
C15 0.0166(5) 0.0173(5) 0.0218(6) -0.0002(4) -0.0020(4) 0.0013(4)
C14 0.0178(5) 0.0186(5) 0.0200(6) -0.0001(4) -0.0018(4) 0.0023(4)
N4 0.0161(5) 0.0198(5) 0.0207(5) -0.0012(4) -0.0001(4) -0.0003(4)
C7 0.0154(5) 0.0187(5) 0.0170(6) -0.0005(4) 0.0021(4) 0.0009(4)
O2 0.0208(4) 0.0208(5) 0.0277(5) -0.0018(4) -0.0055(4) -0.0007(3)
C12 0.0151(5) 0.0196(5) 0.0179(6) 0.0008(4) 0.0010(4) -0.0006(4)
N5 0.0202(5) 0.0179(5) 0.0235(6) 0.0003(4) -0.0035(4) 0.0008(4)
C8 0.0172(5) 0.0181(5) 0.0199(6) 0.0007(4) 0.0013(4) 0.0009(4)
C11 0.0187(5) 0.0175(6) 0.0211(6) -0.0012(4) 0.0012(4) -0.0016(4)
C9 0.0183(5) 0.0223(6) 0.0194(6) 0.0017(5) 0.0012(4) 0.0035(4)
C10 0.0222(6) 0.0165(5) 0.0233(6) 0.0019(4) 0.0027(5) 0.0011(4)
N3 0.0201(5) 0.0224(5) 0.0228(6) 0.0033(4) -0.0022(4) 0.0043(4)
N1 0.0190(5) 0.0215(5) 0.0190(5) 0.0002(4) -0.0009(4) 0.0012(4)
N2 0.0195(5) 0.0180(5) 0.0223(5) 0.0031(4) -0.0016(4) 0.0005(4)
O1 0.0312(5) 0.0169(4) 0.0290(5) 0.0021(4) -0.0056(4) 0.0008(4)
C1 0.0187(5) 0.0179(6) 0.0168(6) 0.0011(4) 0.0021(4) -0.0002(4)
C4 0.0239(6) 0.0166(6) 0.0228(6) -0.0010(4) -0.0018(5) 0.0012(4)
C6 0.0202(5) 0.0179(5) 0.0173(6) -0.0003(4) 0.0027(4) 0.0015(4)
C2 0.0251(6) 0.0165(5) 0.0207(6) -0.0013(4) 0.0002(5) 0.0005(4)
C3 0.0235(6) 0.0213(6) 0.0200(6) -0.0018(5) -0.0009(5) -0.0008(4)
C5 0.0215(6) 0.0182(6) 0.0214(6) -0.0005(4) -0.0028(5) -0.0001(4)

loop_
_atom_type_symbol
_atom_type_description
_atom_type_scat_dispersion_real
_atom_type_scat_dispersion_imag
_atom_type_scat_source
C C 0.0033 0.0016 'International Tables Vol C Tables 4.2.6.8 and 6.1.1.4'
H H 0.0000 0.0000 'International Tables Vol C Tables 4.2.6.8 and 6.1.1.4'
N N 0.0061 0.0033 'International Tables Vol C Tables 4.2.6.8 and 6.1.1.4'
O O 0.0106 0.0060 'International Tables Vol C Tables 4.2.6.8 and 6.1.1.4'

loop_
_geom_angle_atom_site_label_1
_geom_angle_atom_site_label_2
_geom_angle_atom_site_label_3
_geom_angle
C16 O6 H17 108.6(13)
C13 O4 H16 110.1(14)
O3 C13 O4 123.61(11)
O3 C13 C14 124.69(11)
O4 C13 C14 111.69(10)
O5 C16 O6 123.77(11)
O5 C16 C15 124.31(11)
O6 C16 C15 111.91(10)
C14 C15 C16 112.11(10)
C14 C15 H15A 109.2
C16 C15 H15A 109.2
C14 C15 H15B 109.2
C16 C15 H15B 109.2
H15A C15 H15B 107.9
C13 C14 C15 113.92(10)
C13 C14 H4A 108.8
C15 C14 H4A 108.8
C13 C14 H4B 108.8
C15 C14 H4B 108.8
H4A C14 H4B 107.7
C9 N4 C8 118.85(11)
C8 C7 C11 118.18(11)
C8 C7 C12 122.20(11)
C11 C7 C12 119.62(11)
O2 C12 N5 123.04(11)
O2 C12 C7 119.86(11)
N5 C12 C7 117.09(11)
C12 N5 H12 120.8(12)
C12 N5 H13 118.5(13)
H12 N5 H13 120.3(18)
N4 C8 C7 122.63(11)
N4 C8 H8 118.7
C7 C8 H8 118.7
C10 C11 C7 119.21(11)
C10 C11 H11 120.4
C7 C11 H11 120.4
N4 C9 C10 122.29(11)
N4 C9 H9 118.9
C10 C9 H9 118.9
C9 C10 C11 118.82(11)
C9 C10 H10 120.6
C11 C10 H10 120.6
N2 N3 H7 108.4(12)
N2 N3 H6 107.8(11)
H7 N3 H6 104.3(16)
C3 N1 C4 118.18(11)
C6 N2 N3 122.45(11)
C6 N2 H1 122.9(13)
N3 N2 H1 114.6(13)
C5 C1 C2 118.44(11)
C5 C1 C6 123.55(11)
C2 C1 C6 117.92(11)
N1 C4 C5 123.12(11)
N1 C4 H4 118.4
C5 C4 H4 118.4
O1 C6 N2 122.58(11)
O1 C6 C1 120.61(11)
N2 C6 C1 116.80(11)
C3 C2 C1 119.15(11)
C3 C2 H2 120.4
C1 C2 H2 120.4
N1 C3 C2 122.57(11)
N1 C3 H3 118.7
C2 C3 H3 118.7
C4 C5 C1 118.52(11)
C4 C5 H5 120.7
C1 C5 H5 120.7

loop_
_geom_bond_atom_site_label_1
_geom_bond_atom_site_label_2
_geom_bond_distance
O3 C13 1.2161(15)
O6 C16 1.3201(15)
O6 H17 0.98(2)
O4 C13 1.3231(16)
O4 H16 1.00(3)
O5 C16 1.2205(16)
C13 C14 1.5081(16)
C16 C15 1.5110(16)
C15 C14 1.5093(17)
C15 H15A 0.9900
C15 H15B 0.9900
C14 H4A 0.9900
C14 H4B 0.9900
N4 C9 1.3397(16)
N4 C8 1.3403(16)
C7 C8 1.3905(17)
C7 C11 1.3920(17)
C7 C12 1.5010(17)
O2 C12 1.2362(15)
C12 N5 1.3389(16)
N5 H12 0.90(2)
N5 H13 0.93(2)
C8 H8 0.9500
C11 C10 1.3892(18)
C11 H11 0.9500
C9 C10 1.3856(18)
C9 H9 0.9500
C10 H10 0.9500
N3 N2 1.4184(15)
N3 H7 0.95(2)
N3 H6 0.943(18)
N1 C3 1.3382(17)
N1 C4 1.3393(17)
N2 C6 1.3426(16)
N2 H1 0.89(2)
O1 C6 1.2298(16)
C1 C5 1.3904(17)
C1 C2 1.3928(17)
C1 C6 1.5042(17)
C4 C5 1.3877(18)
C4 H4 0.9500
C2 C3 1.3850(18)
C2 H2 0.9500
C3 H3 0.9500
C5 H5 0.9500
